data_7215319
loop_
_publ_author_name
'Yin, Pei-Xiu'
'Zhang, Jian'
'Qin, Ye-Yan'
'Cheng, Jian-Kai'
'Li, Zhao-Ji'
'Yao, Yuan-Gen'

_publ_section_title
;
 Role of molar-ratio, temperature and solvent on the Zn/Cd
 1,2,4-triazolate system with novel topological architectures
;
_journal_issue 10
_journal_name_full CrystEngComm
_journal_page_first 3536
_journal_paper_doi 10.1039/c0ce00762e
_journal_volume 13
_journal_year 2011
_chemical_formula_moiety 'C4 H5 N3 O2 Zn '
_chemical_formula_sum 'C4 H5 N3 O2 Zn'
_chemical_formula_weight 192.50
_chemical_name_systematic
;
?
;
_space_group_IT_number 31
_symmetry_cell_setting orthorhombic
_symmetry_space_group_name_Hall 'P 2ac -2'
_symmetry_space_group_name_H-M 'P m n 21'
_atom_sites_solution_hydrogens geom
_atom_sites_solution_primary direct
_atom_sites_solution_secondary difmap
_audit_creation_method SHELXL-97
_cell_angle_alpha 90.00
_cell_angle_beta 90.00
_cell_angle_gamma 90.00
_cell_formula_units_Z 4
_cell_length_a 9.303(6)
_cell_length_b 8.413(6)
_cell_length_c 8.161(6)
_cell_measurement_reflns_used 785
_cell_measurement_temperature 293(2)
_cell_measurement_theta_max 27.4835
_cell_measurement_theta_min 2.1891
_cell_volume 638.7(8)
_computing_cell_refinement 'Bruker XSCANS'
_computing_data_collection 'Bruker XSCANS'
_computing_data_reduction 'Bruker SHELXTL'
_computing_molecular_graphics 'Bruker SHELXTL'
_computing_publication_material 'Bruker SHELXTL'
_computing_structure_refinement 'SHELXL-97 (Sheldrick, 1997)'
_computing_structure_solution 'SHELXS-97 (Sheldrick, 1990)'
_diffrn_ambient_temperature 293(2)
_diffrn_measured_fraction_theta_full 0.989
_diffrn_measured_fraction_theta_max 0.989
_diffrn_measurement_device_type 'Bruker P4'
_diffrn_measurement_method '\w scans'
_diffrn_radiation_monochromator graphite
_diffrn_radiation_source 'fine-focus sealed tube'
_diffrn_radiation_type MoK\a
_diffrn_radiation_wavelength 0.71073
_diffrn_reflns_av_R_equivalents 0.0408
_diffrn_reflns_av_sigmaI/netI 0.0400
_diffrn_reflns_limit_h_max 12
_diffrn_reflns_limit_h_min -12
_diffrn_reflns_limit_k_max 10
_diffrn_reflns_limit_k_min -9
_diffrn_reflns_limit_l_max 9
_diffrn_reflns_limit_l_min -10
_diffrn_reflns_number 4776
_diffrn_reflns_theta_full 27.50
_diffrn_reflns_theta_max 27.50
_diffrn_reflns_theta_min 2.42
_diffrn_standards_decay_% none
_diffrn_standards_interval_count none
_diffrn_standards_interval_time 0
_diffrn_standards_number none
_exptl_absorpt_coefficient_mu 3.778
_exptl_absorpt_correction_T_max 0.635
_exptl_absorpt_correction_T_min 0.535
_exptl_absorpt_correction_type multi-scan
_exptl_absorpt_process_details crystalclear
_exptl_crystal_colour Colorless
_exptl_crystal_density_diffrn 2.002
_exptl_crystal_density_method 'not measured'
_exptl_crystal_description Prism
_exptl_crystal_F_000 384
_exptl_crystal_size_max 0.2000
_exptl_crystal_size_mid 0.1400
_exptl_crystal_size_min 0.1200
_refine_diff_density_max 0.450
_refine_diff_density_min -0.603
_refine_diff_density_rms 0.086
_refine_ls_abs_structure_details 'Flack H D (1983), Acta Cryst. A39, 876-881'
_refine_ls_abs_structure_Flack -0.02(2)
_refine_ls_extinction_method none
_refine_ls_goodness_of_fit_ref 1.031
_refine_ls_hydrogen_treatment constr
_refine_ls_matrix_type full
_refine_ls_number_parameters 108
_refine_ls_number_reflns 1556
_refine_ls_number_restraints 1
_refine_ls_restrained_S_all 1.031
_refine_ls_R_factor_all 0.0300
_refine_ls_R_factor_gt 0.0276
_refine_ls_shift/su_max 0.000
_refine_ls_shift/su_mean 0.000
_refine_ls_structure_factor_coef Fsqd
_refine_ls_weighting_details 'calc w=1/[\s^2^(Fo^2^)+(0.0361P)^2^+0.0000P] where P=(Fo^2^+2Fc^2^)/3'
_refine_ls_weighting_scheme calc
_refine_ls_wR_factor_gt 0.0628
_refine_ls_wR_factor_ref 0.0645
_reflns_number_gt 1403
_reflns_number_total 1556
_reflns_threshold_expression >2sigma(I)
_cod_data_source_file c0ce00762e.txt
_cod_data_source_block a
_cod_depositor_comments
;
The following automatic conversions were performed:

'_symmetry_cell_setting' value 'Orthorhombic' changed to
'orthorhombic' according to
/usr/data/users/saulius/automatic-downloads/retrospective/RSC/lib/dictionaries/cif_core.dic
dictionary named 'cif_core.dic' version 2.4.2 from
2011-04-26.

'_exptl_absorpt_correction_type' value 'Multi-scan'
changed to 'multi-scan' according to
/usr/data/users/saulius/automatic-downloads/retrospective/RSC/lib/dictionaries/cif_core.dic
dictionary named 'cif_core.dic' version 2.4.2 from 2011-04-26.

Automatic conversion script
Id: cif_fix_values 2281 2013-09-26 08:29:07Z andrius 
;
_cod_original_sg_symbol_H-M Pmn2(1)
_cod_original_formula_sum 'C4 H5 N3 O2 Zn '
_cod_database_code 7215319

loop_
_symmetry_equiv_pos_as_xyz
'x, y, z'
'-x+1/2, -y, z+1/2'
'x+1/2, -y, z+1/2'
'-x, y, z'

loop_
_atom_site_label
_atom_site_type_symbol
_atom_site_fract_x
_atom_site_fract_y
_atom_site_fract_z
_atom_site_U_iso_or_equiv
_atom_site_adp_type
_atom_site_occupancy
_atom_site_symmetry_multiplicity
_atom_site_calc_flag
_atom_site_refinement_flags
Zn1 Zn 0.5000 1.38548(7) 0.83553(6) 0.02048(14) Uani 1 2 d S
Zn2 Zn 0.0000 1.01665(6) 1.17566(6) 0.01756(13) Uani 1 2 d S
O1 O 0.5000 1.7656(4) 0.8113(4) 0.0275(8) Uani 1 2 d S
O2 O 0.5000 1.5627(4) 0.9844(5) 0.0374(10) Uani 1 2 d S
O3 O 0.0000 0.7971(4) 1.0290(5) 0.0283(8) Uani 1 2 d S
O4 O 0.0000 0.5462(5) 1.1090(5) 0.0405(11) Uani 1 2 d S
N1 N 0.1629(3) 1.1028(3) 1.0165(4) 0.0216(6) Uani 1 1 d .
N2 N 0.3382(3) 1.0881(3) 0.8319(4) 0.0210(5) Uani 1 1 d .
N3 N 0.3353(3) 1.2393(3) 0.8931(3) 0.0222(6) Uani 1 1 d .
C1 C 0.2286(4) 1.2427(4) 1.0026(4) 0.0240(7) Uani 1 1 d .
H1 H 0.2031 1.3326 1.0623 0.029 Uiso 1 1 calc R
C2 C 0.2347(5) 1.0121(4) 0.9081(5) 0.0237(8) Uani 1 1 d .
H2 H 0.2131 0.9058 0.8889 0.028 Uiso 1 1 calc R
C3 C 0.5000 1.7105(6) 0.9518(6) 0.0227(10) Uani 1 2 d S
C4 C 0.5000 1.8144(6) 1.1006(7) 0.0377(14) Uani 1 2 d S
H43 H 0.5950 1.8177 1.1464 0.057 Uiso 0.50 1 calc PR
H42 H 0.4343 1.7722 1.1802 0.057 Uiso 0.50 1 calc PR
H41 H 0.4707 1.9199 1.0706 0.057 Uiso 0.50 1 calc PR
C5 C 0.0000 0.6522(6) 1.0027(7) 0.0279(11) Uani 1 2 d S
C6 C 0.0000 0.5964(9) 0.8273(9) 0.089(4) Uani 1 2 d S
H63 H -0.0544 0.6692 0.7613 0.134 Uiso 0.50 1 calc PR
H62 H -0.0426 0.4926 0.8211 0.134 Uiso 0.50 1 calc PR
H61 H 0.0971 0.5917 0.7876 0.134 Uiso 0.50 1 calc PR

loop_
_atom_site_aniso_label
_atom_site_aniso_U_11
_atom_site_aniso_U_22
_atom_site_aniso_U_33
_atom_site_aniso_U_23
_atom_site_aniso_U_13
_atom_site_aniso_U_12
Zn1 0.0218(3) 0.0180(3) 0.0216(3) 0.0011(2) 0.000 0.000
Zn2 0.0143(2) 0.0226(3) 0.0158(2) 0.0015(2) 0.000 0.000
O1 0.040(2) 0.0249(17) 0.0178(19) 0.0016(14) 0.000 0.000
O2 0.069(3) 0.0198(17) 0.0229(19) 0.0007(16) 0.000 0.000
O3 0.036(2) 0.0183(17) 0.0302(19) -0.0043(15) 0.000 0.000
O4 0.075(3) 0.0254(19) 0.0215(18) -0.0041(17) 0.000 0.000
N1 0.0176(14) 0.0259(14) 0.0213(14) 0.0027(12) 0.0035(11) 0.0015(10)
N2 0.0187(13) 0.0228(13) 0.0216(13) -0.0037(13) 0.0026(12) -0.0019(10)
N3 0.0214(15) 0.0180(14) 0.0273(15) -0.0007(11) 0.0040(10) -0.0016(11)
C1 0.0217(17) 0.0250(16) 0.0253(16) -0.0013(15) 0.0058(14) 0.0006(12)
C2 0.020(2) 0.0242(16) 0.0273(19) -0.0027(14) 0.0071(14) -0.0020(13)
C3 0.024(2) 0.024(2) 0.020(2) 0.001(2) 0.000 0.000
C4 0.061(4) 0.026(3) 0.026(3) -0.007(3) 0.000 0.000
C5 0.039(3) 0.028(3) 0.017(2) -0.004(2) 0.000 0.000
C6 0.202(12) 0.042(4) 0.024(3) -0.014(3) 0.000 0.000

loop_
_atom_type_symbol
_atom_type_description
_atom_type_scat_dispersion_real
_atom_type_scat_dispersion_imag
_atom_type_scat_source
C C 0.0033 0.0016 'International Tables Vol C Tables 4.2.6.8 and 6.1.1.4'
H H 0.0000 0.0000 'International Tables Vol C Tables 4.2.6.8 and 6.1.1.4'
N N 0.0061 0.0033 'International Tables Vol C Tables 4.2.6.8 and 6.1.1.4'
O O 0.0106 0.0060 'International Tables Vol C Tables 4.2.6.8 and 6.1.1.4'
Zn Zn 0.2839 1.4301 'International Tables Vol C Tables 4.2.6.8 and 6.1.1.4'

loop_
_geom_angle_atom_site_label_1
_geom_angle_atom_site_label_2
_geom_angle_atom_site_label_3
_geom_angle
_geom_angle_site_symmetry_1
_geom_angle_site_symmetry_3
O2 Zn1 O4 111.88(17) . 2_574
O2 Zn1 N3 108.99(11) . .
O4 Zn1 N3 113.76(10) 2_574 .
O2 Zn1 N3 108.99(11) . 4_655
O4 Zn1 N3 113.76(10) 2_574 4_655
N3 Zn1 N3 98.65(18) . 4_655
N1 Zn2 N1 91.07(16) . 4
N1 Zn2 O1 91.40(11) . 2_585
N1 Zn2 O1 91.40(11) 4 2_585
N1 Zn2 N2 90.17(12) . 2_575
N1 Zn2 N2 175.86(11) 4 2_575
O1 Zn2 N2 92.52(11) 2_585 2_575
N1 Zn2 N2 175.86(11) . 3_475
N1 Zn2 N2 90.17(12) 4 3_475
O1 Zn2 N2 92.52(11) 2_585 3_475
N2 Zn2 N2 88.32(16) 2_575 3_475
N1 Zn2 O3 87.34(11) . .
N1 Zn2 O3 87.34(11) 4 .
O1 Zn2 O3 178.21(14) 2_585 .
N2 Zn2 O3 88.77(11) 2_575 .
N2 Zn2 O3 88.77(11) 3_475 .
C3 O1 Zn2 143.2(3) . 2_584
C3 O2 Zn1 128.8(4) . .
C5 O3 Zn2 157.0(4) . .
C5 O4 Zn1 116.9(3) . 2_575
C1 N1 C2 102.6(3) . .
C1 N1 Zn2 133.0(2) . .
C2 N1 Zn2 124.3(2) . .
C2 N2 N3 105.4(3) . .
C2 N2 Zn2 126.3(2) . 2_574
N3 N2 Zn2 127.5(2) . 2_574
C1 N3 N2 106.2(3) . .
C1 N3 Zn1 134.9(2) . .
N2 N3 Zn1 117.8(2) . .
N1 C1 N3 112.3(3) . .
N1 C1 H1 123.9 . .
N3 C1 H1 123.9 . .
N2 C2 N1 113.5(3) . .
N2 C2 H2 123.2 . .
N1 C2 H2 123.2 . .
O1 C3 O2 124.1(5) . .
O1 C3 C4 122.2(4) . .
O2 C3 C4 113.7(4) . .
C3 C4 H43 109.5 . .
C3 C4 H42 109.5 . .
H43 C4 H42 109.5 . .
C3 C4 H41 109.5 . .
H43 C4 H41 109.5 . .
H42 C4 H41 109.5 . .
O3 C5 O4 125.8(5) . .
O3 C5 C6 118.2(5) . .
O4 C5 C6 116.0(5) . .
C5 C6 H63 109.5 . .
C5 C6 H62 109.5 . .
H63 C6 H62 109.5 . .
C5 C6 H61 109.5 . .
H63 C6 H61 109.5 . .
H62 C6 H61 109.5 . .

loop_
_geom_bond_atom_site_label_1
_geom_bond_atom_site_label_2
_geom_bond_distance
_geom_bond_site_symmetry_2
Zn1 O2 1.923(4) .
Zn1 O4 1.936(4) 2_574
Zn1 N3 2.020(3) .
Zn1 N3 2.020(3) 4_655
Zn2 N1 2.124(3) .
Zn2 N1 2.124(3) 4
Zn2 O1 2.140(4) 2_585
Zn2 N2 2.161(3) 2_575
Zn2 N2 2.161(3) 3_475
Zn2 O3 2.201(4) .
O1 C3 1.237(6) .
O1 Zn2 2.140(4) 2_584
O2 C3 1.271(7) .
O3 C5 1.238(6) .
O4 C5 1.245(7) .
O4 Zn1 1.936(4) 2_575
N1 C1 1.331(4) .
N1 C2 1.346(5) .
N2 C2 1.312(5) .
N2 N3 1.366(4) .
N2 Zn2 2.161(3) 2_574
N3 C1 1.336(4) .
C1 H1 0.9300 .
C2 H2 0.9300 .
C3 C4 1.496(7) .
C4 H43 0.9600 .
C4 H42 0.9600 .
C4 H41 0.9600 .
C5 C6 1.507(9) .
C6 H63 0.9600 .
C6 H62 0.9600 .
C6 H61 0.9600 .
